data_7127493
loop_
_publ_author_name
'Yang, Chao'
'Wang, Shenyu'
'Sai, Fusheng'
'Liu, Dingqi'
'Sun, Fuxing'
'Gu, Yu'
'Wu, Gang'

_publ_section_title
;
 Pentanuclear clusters resembling the cubane-dangler connectivity in the
 native oxygen-evolving center of photosystem II.
;
_journal_issue 1
_journal_name_full 'Chemical communications (Cambridge, England)'
_journal_page_first 113
_journal_page_last 116
_journal_paper_doi 10.1039/d0cc07050e
_journal_volume 57
_journal_year 2021
_chemical_formula_sum 'C57 H48 Cl2 Fe3 N6 Ni2 O22'
_chemical_formula_weight 1524.88
_space_group_crystal_system triclinic
_space_group_IT_number 2
_space_group_name_Hall '-P 1'
_space_group_name_H-M_alt 'P -1'
_atom_sites_solution_hydrogens geom
_audit_creation_method SHELXL-2018/3
_audit_update_record
;
2020-09-24 deposited with the CCDC.	2020-11-23 downloaded from the CCDC.
;
_cell_angle_alpha 79.977(2)
_cell_angle_beta 68.320(2)
_cell_angle_gamma 72.495(2)
_cell_formula_units_Z 2
_cell_length_a 14.1061(10)
_cell_length_b 14.4531(9)
_cell_length_c 17.9914(12)
_cell_measurement_reflns_used 9059
_cell_measurement_temperature 273(2)
_cell_measurement_theta_max 31.05
_cell_measurement_theta_min 3.21
_cell_volume 3242.5(4)
_computing_structure_refinement 'SHELXL-2018/3 (Sheldrick, 2018)'
_diffrn_ambient_temperature 273(2)
_diffrn_measured_fraction_theta_full 0.895
_diffrn_measured_fraction_theta_max 0.780
_diffrn_measurement_device_type 'Bruker APEX-II CCD'
_diffrn_measurement_method '\f and \w scans'
_diffrn_radiation_type MoK\a
_diffrn_radiation_wavelength 0.71073
_diffrn_reflns_av_R_equivalents 0.0827
_diffrn_reflns_av_unetI/netI 0.0498
_diffrn_reflns_Laue_measured_fraction_full 0.895
_diffrn_reflns_Laue_measured_fraction_max 0.780
_diffrn_reflns_limit_h_max 17
_diffrn_reflns_limit_h_min -17
_diffrn_reflns_limit_k_max 19
_diffrn_reflns_limit_k_min -19
_diffrn_reflns_limit_l_max 23
_diffrn_reflns_limit_l_min -23
_diffrn_reflns_number 45714
_diffrn_reflns_point_group_measured_fraction_full 0.895
_diffrn_reflns_point_group_measured_fraction_max 0.780
_diffrn_reflns_theta_full 25.242
_diffrn_reflns_theta_max 28.273
_diffrn_reflns_theta_min 1.221
_exptl_absorpt_coefficient_mu 1.387
_exptl_absorpt_correction_type none
_exptl_crystal_colour red
_exptl_crystal_density_diffrn 1.562
_exptl_crystal_description block
_exptl_crystal_F_000 1552
_exptl_crystal_size_max 0.140
_exptl_crystal_size_mid 0.120
_exptl_crystal_size_min 0.110
_refine_diff_density_max 1.867
_refine_diff_density_min -2.845
_refine_diff_density_rms 0.149
_refine_ls_extinction_method none
_refine_ls_goodness_of_fit_ref 1.039
_refine_ls_hydrogen_treatment constr
_refine_ls_matrix_type full
_refine_ls_number_parameters 804
_refine_ls_number_reflns 12537
_refine_ls_number_restraints 276
_refine_ls_restrained_S_all 1.051
_refine_ls_R_factor_all 0.1184
_refine_ls_R_factor_gt 0.0969
_refine_ls_shift/su_max 0.001
_refine_ls_shift/su_mean 0.000
_refine_ls_structure_factor_coef Fsqd
_refine_ls_weighting_details 'w=1/[\s^2^(Fo^2^)+(0.1202P)^2^+26.3423P] where P=(Fo^2^+2Fc^2^)/3'
_refine_ls_weighting_scheme calc
_refine_ls_wR_factor_gt 0.2467
_refine_ls_wR_factor_ref 0.2709
_reflns_Friedel_coverage 0.000
_reflns_number_gt 10161
_reflns_number_total 12537
_reflns_threshold_expression 'I > 2\s(I)'
_cod_data_source_file d0cc07050e2.cif
_cod_data_source_block platon_sq
_cod_depositor_comments 'Adding full bibliography for 7127491--7127493.cif.'
_cod_database_code 7127493
_shelx_shelxl_version_number 2018/3
_shelx_space_group_comment
;
The symmetry employed for this shelxl refinement is uniquely defined
by the following loop, which should always be used as a source of
symmetry information in preference to the above space-group names.
They are only intended as comments.
;

loop_
_space_group_symop_operation_xyz
'x, y, z'
'-x, -y, -z'

loop_
_atom_site_label
_atom_site_type_symbol
_atom_site_fract_x
_atom_site_fract_y
_atom_site_fract_z
_atom_site_U_iso_or_equiv
_atom_site_adp_type
_atom_site_occupancy
_atom_site_site_symmetry_order
_atom_site_calc_flag
_atom_site_refinement_flags_posn
_atom_site_refinement_flags_adp
_atom_site_refinement_flags_occupancy
_atom_site_disorder_assembly
_atom_site_disorder_group
Ni1 Ni 0.15061(7) 0.75222(6) 0.73878(5) 0.0334(2) Uani 1 1 d . . . . .
Ni2 Ni 0.34448(7) 0.82632(6) 0.71739(5) 0.0353(2) Uani 1 1 d . . . . .
Fe1 Fe 0.38041(8) 0.62344(7) 0.65578(6) 0.0348(2) Uani 1 1 d . . . . .
Fe2 Fe 0.31218(8) 0.64537(7) 0.84584(6) 0.0395(3) Uani 1 1 d . . . . .
Fe3 Fe 0.54815(9) 0.63627(8) 0.74841(8) 0.0499(3) Uani 1 1 d . . . . .
O1 O 0.2940(3) 0.7675(3) 0.6496(3) 0.0326(9) Uani 1 1 d . . . . .
O2 O 0.4603(4) 0.6483(4) 0.5503(3) 0.0467(12) Uani 1 1 d . . . . .
O3 O 0.2524(4) 0.6145(3) 0.7563(3) 0.0360(10) Uani 1 1 d . . . . .
O4 O 0.2532(5) 0.5417(4) 0.9036(3) 0.0512(13) Uani 1 1 d . . . . .
O5 O 0.2187(4) 0.7784(3) 0.8116(3) 0.0353(10) Uani 1 1 d . . . . .
O6 O 0.2728(5) 0.7093(4) 0.9447(3) 0.0481(12) Uani 1 1 d . . . . .
O7 O 0.4679(4) 0.4893(4) 0.6686(3) 0.0479(12) Uani 1 1 d . . . . .
O8 O 0.5997(5) 0.5100(4) 0.6976(4) 0.0571(14) Uani 1 1 d . . . . .
O9 O 0.4857(4) 0.8476(4) 0.6425(4) 0.0521(14) Uani 1 1 d . . . . .
O10 O 0.6141(5) 0.7133(5) 0.6507(5) 0.078(2) Uani 1 1 d . . . . .
O11 O 0.4569(5) 0.5846(5) 0.8506(4) 0.0600(15) Uani 1 1 d . . . . .
O12 O 0.4140(4) 0.6788(3) 0.7354(3) 0.0369(10) Uani 1 1 d . . . . .
O13 O 0.5447(7) 0.7465(5) 0.8102(6) 0.092(3) Uani 1 1 d . . . . .
O14 O 0.6933(6) 0.5716(5) 0.7673(6) 0.088(3) Uani 1 1 d . U . . .
N1 N 0.1224(5) 0.7615(4) 0.6312(4) 0.0411(13) Uani 1 1 d . . . . .
N2 N 0.2641(4) 0.9496(4) 0.6616(4) 0.0396(13) Uani 1 1 d . . . . .
N3 N 0.0450(5) 0.6748(4) 0.8117(4) 0.0400(13) Uani 1 1 d . . . . .
N4 N 0.2857(5) 0.5533(4) 0.6227(4) 0.0389(13) Uani 1 1 d . . . . .
N5 N 0.0576(4) 0.8901(4) 0.7740(3) 0.0361(12) Uani 1 1 d . . . . .
N6 N 0.3236(5) 0.9005(4) 0.8119(4) 0.0394(13) Uani 1 1 d . . . . .
C1 C 0.2763(5) 0.8243(5) 0.5813(4) 0.0360(14) Uani 1 1 d . . . . .
C2 C 0.1916(6) 0.7943(5) 0.5653(5) 0.0422(16) Uani 1 1 d . . . . .
C3 C 0.1837(8) 0.8001(7) 0.4907(5) 0.056(2) Uani 1 1 d . . . . .
H3 H 0.232764 0.822699 0.446000 0.067 Uiso 1 1 calc R U . . .
C4 C 0.1031(9) 0.7725(8) 0.4819(6) 0.069(3) Uani 1 1 d . . . . .
H4 H 0.097541 0.775485 0.431615 0.082 Uiso 1 1 calc R U . . .
C5 C 0.0324(9) 0.7411(8) 0.5482(7) 0.072(3) Uani 1 1 d . . . . .
H5 H -0.024007 0.723778 0.544396 0.087 Uiso 1 1 calc R U . . .
C6 C 0.0451(7) 0.7350(6) 0.6217(5) 0.0519(19) Uani 1 1 d . . . . .
H6 H -0.002623 0.711237 0.666669 0.062 Uiso 1 1 calc R U . . .
C7 C 0.2343(6) 0.9303(5) 0.6046(4) 0.0411(16) Uani 1 1 d . . . . .
C8 C 0.1700(6) 1.0035(5) 0.5707(5) 0.0494(18) Uani 1 1 d . . . . .
H8 H 0.147904 0.989013 0.532327 0.059 Uiso 1 1 calc R U . . .
C9 C 0.1388(6) 1.0958(6) 0.5927(5) 0.053(2) Uani 1 1 d . . . . .
H9 H 0.096487 1.144766 0.569131 0.064 Uiso 1 1 calc R U . . .
C10 C 0.1703(7) 1.1162(6) 0.6496(6) 0.054(2) Uani 1 1 d . . . . .
H10 H 0.149582 1.179049 0.665834 0.065 Uiso 1 1 calc R U . . .
C11 C 0.2339(6) 1.0411(5) 0.6829(5) 0.0476(18) Uani 1 1 d . . . . .
H11 H 0.256401 1.054851 0.721288 0.057 Uiso 1 1 calc R U . . .
C12 C 0.3820(6) 0.8136(5) 0.5097(4) 0.0429(16) Uani 1 1 d . . . . .
C13 C 0.4654(6) 0.7295(5) 0.4991(4) 0.0425(16) Uani 1 1 d . . . . .
C14 C 0.5582(7) 0.7251(6) 0.4336(5) 0.057(2) Uani 1 1 d . . . . .
H14 H 0.612070 0.667805 0.426123 0.068 Uiso 1 1 calc R U . . .
C15 C 0.5711(8) 0.8039(7) 0.3801(6) 0.071(3) Uani 1 1 d . . . . .
H15 H 0.635147 0.801200 0.338576 0.086 Uiso 1 1 calc R U . . .
C16 C 0.4904(9) 0.8867(8) 0.3872(6) 0.084(4) Uani 1 1 d . . . . .
H16 H 0.498052 0.939048 0.349298 0.101 Uiso 1 1 calc R U . . .
C17 C 0.3960(8) 0.8920(7) 0.4524(5) 0.064(2) Uani 1 1 d . . . . .
H17 H 0.341531 0.948663 0.457619 0.077 Uiso 1 1 calc R U . . .
C18 C 0.2017(6) 0.5392(4) 0.7668(4) 0.0366(14) Uani 1 1 d . . . . .
C19 C 0.0874(6) 0.5768(5) 0.8197(4) 0.0389(15) Uani 1 1 d . . . . .
C20 C 0.0283(7) 0.5184(6) 0.8745(5) 0.0492(18) Uani 1 1 d . . . . .
H20 H 0.057800 0.451852 0.880466 0.059 Uiso 1 1 calc R U . . .
C21 C -0.0756(7) 0.5594(6) 0.9208(5) 0.061(2) Uani 1 1 d . . . . .
H21 H -0.115897 0.520865 0.958269 0.073 Uiso 1 1 calc R U . . .
C22 C -0.1185(7) 0.6592(7) 0.9100(6) 0.059(2) Uani 1 1 d . . . . .
H22 H -0.188136 0.688061 0.939393 0.070 Uiso 1 1 calc R U . . .
C23 C -0.0563(6) 0.7137(6) 0.8555(5) 0.0481(18) Uani 1 1 d . . . . .
H23 H -0.084848 0.780189 0.848255 0.058 Uiso 1 1 calc R U . . .
C24 C 0.2064(6) 0.5261(5) 0.6809(4) 0.0392(15) Uani 1 1 d . . . . .
C25 C 0.1408(7) 0.4830(6) 0.6669(5) 0.0530(19) Uani 1 1 d . . . . .
H25 H 0.088976 0.460431 0.709081 0.064 Uiso 1 1 calc R U . . .
C26 C 0.1544(9) 0.4740(7) 0.5870(6) 0.065(2) Uani 1 1 d . . . . .
H26 H 0.108041 0.449537 0.575157 0.078 Uiso 1 1 calc R U . . .
C27 C 0.2364(9) 0.5015(7) 0.5264(6) 0.063(2) Uani 1 1 d . . . . .
H27 H 0.248220 0.493278 0.473260 0.076 Uiso 1 1 calc R U . . .
C28 C 0.3009(7) 0.5413(6) 0.5451(4) 0.0484(18) Uani 1 1 d . . . . .
H28 H 0.356262 0.560583 0.504043 0.058 Uiso 1 1 calc R U . . .
C29 C 0.2563(6) 0.4462(5) 0.8059(4) 0.0407(15) Uani 1 1 d . . . . .
C30 C 0.2790(6) 0.4556(5) 0.8738(4) 0.0432(16) Uani 1 1 d . . . . .
C31 C 0.3278(8) 0.3715(6) 0.9119(5) 0.060(2) Uani 1 1 d . . . . .
H31 H 0.345763 0.376815 0.955517 0.072 Uiso 1 1 calc R U . . .
C32 C 0.3491(9) 0.2817(7) 0.8851(6) 0.069(3) Uani 1 1 d . . . . .
H32 H 0.378863 0.226482 0.912238 0.083 Uiso 1 1 calc R U . . .
C33 C 0.3270(8) 0.2718(6) 0.8180(6) 0.064(2) Uani 1 1 d . . . . .
H33 H 0.342767 0.210913 0.799501 0.077 Uiso 1 1 calc R U . . .
C34 C 0.2809(8) 0.3552(6) 0.7796(5) 0.055(2) Uani 1 1 d . . . . .
H34 H 0.266080 0.349465 0.734586 0.066 Uiso 1 1 calc R U . . .
C35 C 0.1574(5) 0.8525(5) 0.8662(4) 0.0356(14) Uani 1 1 d . . . . .
C36 C 0.0763(5) 0.9237(5) 0.8313(4) 0.0394(15) Uani 1 1 d . . . . .
C37 C 0.0242(6) 1.0165(6) 0.8567(5) 0.0485(17) Uani 1 1 d . . . . .
H37 H 0.040579 1.039772 0.894231 0.058 Uiso 1 1 calc R U . . .
C38 C -0.0521(7) 1.0740(6) 0.8258(6) 0.0534(19) Uani 1 1 d . . . . .
H38 H -0.089125 1.135836 0.843209 0.064 Uiso 1 1 calc R U . . .
C39 C -0.0726(6) 1.0381(6) 0.7688(6) 0.0519(19) Uani 1 1 d . . . . .
H39 H -0.123584 1.075239 0.746878 0.062 Uiso 1 1 calc R U . . .
C40 C -0.0164(6) 0.9469(5) 0.7452(5) 0.0447(16) Uani 1 1 d . . . . .
H40 H -0.030651 0.923107 0.706748 0.054 Uiso 1 1 calc R U . . .
C41 C 0.2336(6) 0.9050(5) 0.8736(4) 0.0373(14) Uani 1 1 d . . . . .
C42 C 0.2093(7) 0.9551(6) 0.9408(5) 0.0508(18) Uani 1 1 d . . . . .
H42 H 0.146773 0.956872 0.983693 0.061 Uiso 1 1 calc R U . . .
C43 C 0.2820(8) 1.0023(7) 0.9416(6) 0.060(2) Uani 1 1 d . . . . .
H43 H 0.268972 1.035041 0.985869 0.072 Uiso 1 1 calc R U . . .
C44 C 0.3736(7) 1.0001(6) 0.8761(6) 0.059(2) Uani 1 1 d . . . . .
H44 H 0.421583 1.032975 0.875055 0.071 Uiso 1 1 calc R U . . .
C45 C 0.3918(7) 0.9486(6) 0.8130(5) 0.0506(19) Uani 1 1 d . . . . .
H45 H 0.453459 0.946544 0.769126 0.061 Uiso 1 1 calc R U . . .
C46 C 0.1014(6) 0.8069(5) 0.9483(4) 0.0424(16) Uani 1 1 d . . . . .
C47 C 0.1675(7) 0.7353(6) 0.9844(4) 0.0474(18) Uani 1 1 d . . . . .
C48 C 0.1233(9) 0.6942(6) 1.0600(5) 0.059(2) Uani 1 1 d . . . . .
H48 H 0.166675 0.649955 1.085532 0.070 Uiso 1 1 calc R U . . .
C49 C 0.0161(9) 0.7180(7) 1.0978(5) 0.067(3) Uani 1 1 d . . . . .
H49 H -0.012184 0.689744 1.148757 0.080 Uiso 1 1 calc R U . . .
C50 C -0.0515(8) 0.7839(7) 1.0611(5) 0.060(2) Uani 1 1 d . . . . .
H50 H -0.124365 0.797544 1.086205 0.072 Uiso 1 1 calc R U . . .
C51 C -0.0073(7) 0.8287(6) 0.9860(5) 0.0478(17) Uani 1 1 d . . . . .
H51 H -0.051051 0.873568 0.961019 0.057 Uiso 1 1 calc R U . . .
C52 C 0.5527(6) 0.4580(6) 0.6836(5) 0.0471(17) Uani 1 1 d . . . . .
C53 C 0.6004(8) 0.3499(6) 0.6832(7) 0.071(3) Uani 1 1 d . . . . .
H53A H 0.565285 0.320979 0.660484 0.106 Uiso 1 1 calc R U . . .
H53B H 0.592234 0.322797 0.737220 0.106 Uiso 1 1 calc R U . . .
H53C H 0.674132 0.336876 0.651827 0.106 Uiso 1 1 calc R U . . .
C54 C 0.5775(6) 0.7969(6) 0.6191(6) 0.057(2) Uani 1 1 d . . . . .
C55 C 0.6529(8) 0.8331(8) 0.5465(8) 0.088(4) Uani 1 1 d . . . . .
H55A H 0.615205 0.888153 0.521147 0.131 Uiso 1 1 calc R U . . .
H55B H 0.689566 0.782565 0.509976 0.131 Uiso 1 1 calc R U . . .
H55C H 0.702877 0.852161 0.561131 0.131 Uiso 1 1 calc R U . . .
C56 C 0.4854(11) 0.5307(10) 0.9140(8) 0.092(4) Uani 1 1 d . . . . .
H56A H 0.441233 0.561377 0.962835 0.139 Uiso 1 1 calc R U . . .
H56B H 0.557873 0.527015 0.905122 0.139 Uiso 1 1 calc R U . . .
H56C H 0.477043 0.466333 0.918078 0.139 Uiso 1 1 calc R U . . .
C57 C 0.759(2) 0.608(2) 0.7914(18) 0.209(11) Uani 1 1 d . U . . .
H57A H 0.798846 0.643132 0.746582 0.313 Uiso 1 1 calc R U . . .
H57B H 0.805567 0.555242 0.810872 0.313 Uiso 1 1 calc R U . . .
H57C H 0.715538 0.651248 0.833362 0.313 Uiso 1 1 calc R U . . .
Cl1_1 Cl -0.2702(4) 0.9305(4) 0.7218(3) 0.1372(16) Uiso 1 1 d D U . . .
O1_1 O -0.3495(10) 0.8963(11) 0.7065(9) 0.165(5) Uiso 1 1 d D U . . .
O2_1 O -0.2166(12) 0.8589(11) 0.7704(9) 0.193(6) Uiso 1 1 d D U . . .
O3_1 O -0.3321(17) 1.0132(13) 0.7768(12) 0.316(13) Uiso 1 1 d D U . . .
O4_1 O -0.1988(12) 0.9673(14) 0.6485(8) 0.221(8) Uiso 1 1 d D U . . .
Cl1_2 Cl 0.0822(5) 0.6480(4) 0.3210(4) 0.0557(16) Uiso 0.467(13) 1 d D U P A 1
O1_2 O 0.0627(14) 0.6069(12) 0.2601(9) 0.091(6) Uiso 0.467(13) 1 d D U P A 1
O2_2 O 0.1343(17) 0.7281(13) 0.2807(13) 0.112(8) Uiso 0.467(13) 1 d D U P A 1
O3_2 O 0.1657(13) 0.5744(11) 0.3467(11) 0.093(6) Uiso 0.467(13) 1 d D U P A 1
O4_2 O -0.0102(11) 0.6782(14) 0.3907(9) 0.109(7) Uiso 0.467(13) 1 d D U P A 1
Cl1_3 Cl 0.1067(5) 0.6496(4) 0.2968(4) 0.0585(14) Uiso 0.533(13) 1 d D U P A 2
O1_3 O 0.0030(10) 0.6635(13) 0.2890(10) 0.097(5) Uiso 0.533(13) 1 d D U P A 2
O2_3 O 0.1972(13) 0.6118(17) 0.2275(10) 0.161(10) Uiso 0.533(13) 1 d D U P A 2
O3_3 O 0.1097(16) 0.5880(13) 0.3713(9) 0.115(7) Uiso 0.533(13) 1 d D U P A 2
O4_3 O 0.1085(17) 0.7481(9) 0.3103(13) 0.115(8) Uiso 0.533(13) 1 d D U P A 2

loop_
_atom_site_aniso_label
_atom_site_aniso_U_11
_atom_site_aniso_U_22
_atom_site_aniso_U_33
_atom_site_aniso_U_23
_atom_site_aniso_U_13
_atom_site_aniso_U_12
Ni1 0.0374(4) 0.0278(4) 0.0371(4) 0.0076(4) -0.0125(4) -0.0173(4)
Ni2 0.0377(4) 0.0279(4) 0.0420(5) 0.0073(4) -0.0133(4) -0.0166(4)
Fe1 0.0401(5) 0.0272(4) 0.0359(5) 0.0070(4) -0.0108(4) -0.0147(4)
Fe2 0.0487(6) 0.0321(5) 0.0381(5) 0.0071(4) -0.0170(5) -0.0135(4)
Fe3 0.0452(6) 0.0383(5) 0.0733(8) 0.0016(6) -0.0300(6) -0.0114(5)
O1 0.038(2) 0.026(2) 0.034(2) 0.0111(19) -0.0129(19) -0.0146(18)
O2 0.049(3) 0.033(2) 0.046(3) 0.008(2) -0.006(2) -0.012(2)
O3 0.044(2) 0.028(2) 0.039(2) 0.011(2) -0.013(2) -0.022(2)
O4 0.081(4) 0.036(3) 0.036(3) 0.006(2) -0.018(3) -0.023(3)
O5 0.043(2) 0.030(2) 0.037(2) 0.007(2) -0.013(2) -0.020(2)
O6 0.062(3) 0.045(3) 0.041(3) 0.003(2) -0.022(3) -0.017(3)
O7 0.049(3) 0.032(2) 0.059(3) 0.007(2) -0.019(3) -0.010(2)
O8 0.047(3) 0.046(3) 0.078(4) -0.010(3) -0.020(3) -0.011(3)
O9 0.042(3) 0.041(3) 0.072(4) 0.010(3) -0.015(3) -0.022(2)
O10 0.051(3) 0.054(4) 0.119(6) 0.019(4) -0.016(4) -0.028(3)
O11 0.061(3) 0.063(4) 0.054(3) 0.009(3) -0.032(3) -0.005(3)
O12 0.041(2) 0.029(2) 0.041(2) 0.007(2) -0.015(2) -0.015(2)
O13 0.093(5) 0.053(4) 0.156(8) -0.031(5) -0.081(6) 0.005(4)
O14 0.064(4) 0.065(4) 0.160(8) -0.017(5) -0.069(5) -0.006(3)
N1 0.049(3) 0.037(3) 0.045(3) 0.006(3) -0.023(3) -0.020(3)
N2 0.035(3) 0.030(3) 0.051(3) 0.008(3) -0.012(3) -0.014(2)
N3 0.041(3) 0.037(3) 0.043(3) 0.005(3) -0.011(3) -0.020(3)
N4 0.046(3) 0.031(3) 0.040(3) 0.005(3) -0.013(3) -0.016(3)
N5 0.037(3) 0.031(3) 0.039(3) 0.003(2) -0.009(2) -0.015(2)
N6 0.047(3) 0.033(3) 0.046(3) 0.005(3) -0.021(3) -0.018(3)
C1 0.042(3) 0.031(3) 0.035(3) 0.014(3) -0.016(3) -0.015(3)
C2 0.046(4) 0.035(3) 0.047(4) 0.006(3) -0.019(3) -0.014(3)
C3 0.069(5) 0.058(5) 0.047(4) 0.008(4) -0.029(4) -0.019(4)
C4 0.080(6) 0.073(6) 0.061(5) 0.004(5) -0.040(5) -0.015(5)
C5 0.075(6) 0.075(6) 0.092(7) 0.002(6) -0.052(6) -0.030(6)
C6 0.055(4) 0.054(5) 0.052(4) 0.007(4) -0.023(4) -0.020(4)
C7 0.052(4) 0.030(3) 0.037(3) 0.017(3) -0.014(3) -0.017(3)
C8 0.050(4) 0.034(4) 0.058(5) 0.012(4) -0.018(4) -0.011(3)
C9 0.048(4) 0.040(4) 0.062(5) 0.017(4) -0.020(4) -0.009(3)
C10 0.052(4) 0.029(3) 0.069(5) 0.005(4) -0.008(4) -0.012(3)
C11 0.050(4) 0.032(3) 0.060(5) 0.008(4) -0.018(4) -0.016(3)
C12 0.053(4) 0.035(3) 0.032(3) 0.008(3) -0.006(3) -0.016(3)
C13 0.051(4) 0.033(3) 0.037(3) 0.010(3) -0.006(3) -0.019(3)
C14 0.060(5) 0.039(4) 0.053(5) 0.002(4) 0.003(4) -0.016(4)
C15 0.074(6) 0.053(5) 0.053(5) 0.004(5) 0.020(5) -0.024(5)
C16 0.094(7) 0.056(6) 0.061(6) 0.028(5) 0.011(5) -0.025(5)
C17 0.073(6) 0.042(4) 0.050(5) 0.013(4) 0.000(4) -0.010(4)
C18 0.048(4) 0.025(3) 0.039(3) 0.007(3) -0.011(3) -0.022(3)
C19 0.042(3) 0.040(4) 0.039(3) -0.002(3) -0.011(3) -0.023(3)
C20 0.058(4) 0.036(4) 0.053(4) 0.009(4) -0.011(4) -0.026(4)
C21 0.060(5) 0.050(5) 0.059(5) 0.007(4) 0.006(4) -0.034(4)
C22 0.046(4) 0.061(5) 0.064(5) 0.002(5) -0.005(4) -0.027(4)
C23 0.043(4) 0.045(4) 0.051(4) 0.001(4) -0.004(3) -0.021(3)
C24 0.046(4) 0.039(3) 0.035(3) -0.006(3) -0.007(3) -0.021(3)
C25 0.060(5) 0.048(4) 0.058(5) 0.001(4) -0.019(4) -0.027(4)
C26 0.086(7) 0.057(5) 0.071(6) -0.001(5) -0.035(5) -0.037(5)
C27 0.088(7) 0.055(5) 0.054(5) -0.004(4) -0.028(5) -0.024(5)
C28 0.061(5) 0.053(4) 0.031(3) 0.002(3) -0.010(3) -0.025(4)
C29 0.051(4) 0.030(3) 0.035(3) 0.009(3) -0.007(3) -0.018(3)
C30 0.049(4) 0.034(3) 0.038(3) 0.008(3) -0.007(3) -0.015(3)
C31 0.077(6) 0.047(5) 0.051(5) 0.010(4) -0.021(5) -0.016(4)
C32 0.092(7) 0.038(4) 0.062(6) 0.010(4) -0.022(5) -0.010(5)
C33 0.089(7) 0.028(4) 0.062(5) 0.007(4) -0.020(5) -0.008(4)
C34 0.082(6) 0.035(4) 0.050(4) 0.005(4) -0.022(4) -0.024(4)
C35 0.039(3) 0.030(3) 0.036(3) 0.003(3) -0.007(3) -0.016(3)
C36 0.038(3) 0.036(3) 0.041(3) 0.007(3) -0.009(3) -0.017(3)
C37 0.046(4) 0.040(4) 0.056(4) -0.009(4) -0.010(4) -0.012(3)
C38 0.048(4) 0.035(4) 0.071(5) -0.004(4) -0.015(4) -0.007(3)
C39 0.045(4) 0.039(4) 0.071(5) 0.005(4) -0.023(4) -0.010(3)
C40 0.045(4) 0.040(4) 0.052(4) 0.003(3) -0.019(3) -0.014(3)
C41 0.046(4) 0.026(3) 0.040(3) 0.002(3) -0.016(3) -0.011(3)
C42 0.058(5) 0.046(4) 0.054(4) -0.009(4) -0.020(4) -0.016(4)
C43 0.071(6) 0.052(5) 0.070(6) -0.015(5) -0.031(5) -0.021(5)
C44 0.060(5) 0.043(4) 0.087(6) -0.005(5) -0.034(5) -0.021(4)
C45 0.051(4) 0.041(4) 0.069(5) 0.008(4) -0.027(4) -0.023(4)
C46 0.056(4) 0.038(4) 0.033(3) -0.004(3) -0.009(3) -0.019(3)
C47 0.067(5) 0.046(4) 0.038(4) -0.001(3) -0.018(4) -0.027(4)
C48 0.091(7) 0.048(4) 0.043(4) 0.007(4) -0.026(5) -0.028(5)
C49 0.109(8) 0.050(5) 0.040(4) 0.002(4) -0.003(5) -0.050(6)
C50 0.076(6) 0.055(5) 0.050(4) -0.009(4) -0.003(4) -0.039(5)
C51 0.055(4) 0.042(4) 0.046(4) -0.003(4) -0.006(3) -0.026(4)
C52 0.052(4) 0.042(4) 0.045(4) 0.005(3) -0.012(3) -0.019(4)
C53 0.069(6) 0.038(4) 0.104(8) 0.000(5) -0.039(6) -0.005(4)
C54 0.038(4) 0.050(5) 0.073(6) 0.013(4) -0.009(4) -0.020(4)
C55 0.062(6) 0.053(5) 0.122(10) 0.008(6) 0.005(6) -0.032(5)
C56 0.103(9) 0.096(9) 0.084(8) 0.026(7) -0.056(7) -0.020(7)
C57 0.166(16) 0.221(19) 0.270(19) -0.068(15) -0.108(15) -0.023(14)

loop_
_atom_type_symbol
_atom_type_description
_atom_type_scat_dispersion_real
_atom_type_scat_dispersion_imag
_atom_type_scat_source
C C 0.0033 0.0016 'International Tables Vol C Tables 4.2.6.8 and 6.1.1.4'
H H 0.0000 0.0000 'International Tables Vol C Tables 4.2.6.8 and 6.1.1.4'
N N 0.0061 0.0033 'International Tables Vol C Tables 4.2.6.8 and 6.1.1.4'
O O 0.0106 0.0060 'International Tables Vol C Tables 4.2.6.8 and 6.1.1.4'
Fe Fe 0.3463 0.8444 'International Tables Vol C Tables 4.2.6.8 and 6.1.1.4'
Ni Ni 0.3393 1.1124 'International Tables Vol C Tables 4.2.6.8 and 6.1.1.4'
Cl Cl 0.1484 0.1585 'International Tables Vol C Tables 4.2.6.8 and 6.1.1.4'

loop_
_geom_angle_atom_site_label_1
_geom_angle_atom_site_label_2
_geom_angle_atom_site_label_3
_geom_angle
_geom_angle_site_symmetry_1
_geom_angle_site_symmetry_3
_geom_angle_publ_flag
O5 Ni1 N3 104.6(2) . . ?
O5 Ni1 N5 78.6(2) . . ?
N3 Ni1 N5 97.4(2) . . ?
O5 Ni1 N1 155.41(19) . . ?
N3 Ni1 N1 99.9(2) . . ?
N5 Ni1 N1 97.2(2) . . ?
O5 Ni1 O1 82.33(18) . . ?
N3 Ni1 O1 154.3(2) . . ?
N5 Ni1 O1 108.35(19) . . ?
N1 Ni1 O1 76.0(2) . . ?
O5 Ni1 O3 76.53(18) . . ?
N3 Ni1 O3 77.9(2) . . ?
N5 Ni1 O3 152.5(2) . . ?
N1 Ni1 O3 110.4(2) . . ?
O1 Ni1 O3 79.78(16) . . ?
O1 Ni2 O9 104.4(2) . . ?
O1 Ni2 N6 154.0(2) . . ?
O9 Ni2 N6 99.6(2) . . ?
O1 Ni2 O12 79.04(18) . . ?
O9 Ni2 O12 90.8(2) . . ?
N6 Ni2 O12 110.6(2) . . ?
O1 Ni2 N2 76.9(2) . . ?
O9 Ni2 N2 90.6(2) . . ?
N6 Ni2 N2 93.3(2) . . ?
O12 Ni2 N2 155.5(2) . . ?
O1 Ni2 O5 81.58(17) . . ?
O9 Ni2 O5 165.9(2) . . ?
N6 Ni2 O5 77.3(2) . . ?
O12 Ni2 O5 77.69(18) . . ?
N2 Ni2 O5 103.3(2) . . ?
O2 Fe1 O7 96.0(2) . . ?
O2 Fe1 O12 113.5(2) . . ?
O7 Fe1 O12 95.4(2) . . ?
O2 Fe1 O3 160.7(2) . . ?
O7 Fe1 O3 97.1(2) . . ?
O12 Fe1 O3 79.34(19) . . ?
O2 Fe1 O1 85.9(2) . . ?
O7 Fe1 O1 174.7(2) . . ?
O12 Fe1 O1 79.38(18) . . ?
O3 Fe1 O1 82.37(17) . . ?
O2 Fe1 N4 93.4(2) . . ?
O7 Fe1 N4 85.3(2) . . ?
O12 Fe1 N4 152.8(2) . . ?
O3 Fe1 N4 73.6(2) . . ?
O1 Fe1 N4 99.5(2) . . ?
O4 Fe2 O6 91.7(2) . . ?
O4 Fe2 O11 96.3(3) . . ?
O6 Fe2 O11 90.2(3) . . ?
O4 Fe2 O12 140.1(2) . . ?
O6 Fe2 O12 126.2(2) . . ?
O11 Fe2 O12 74.2(2) . . ?
O4 Fe2 O5 122.0(2) . . ?
O6 Fe2 O5 83.3(2) . . ?
O11 Fe2 O5 141.2(2) . . ?
O12 Fe2 O5 79.09(18) . . ?
O4 Fe2 O3 80.51(19) . . ?
O6 Fe2 O3 144.9(2) . . ?
O11 Fe2 O3 124.5(2) . . ?
O12 Fe2 O3 74.30(17) . . ?
O5 Fe2 O3 72.51(17) . . ?
O12 Fe3 O10 93.2(2) . . ?
O12 Fe3 O11 77.9(2) . . ?
O10 Fe3 O11 167.8(3) . . ?
O12 Fe3 O8 98.5(2) . . ?
O10 Fe3 O8 96.1(3) . . ?
O11 Fe3 O8 93.6(3) . . ?
O12 Fe3 O13 102.1(3) . . ?
O10 Fe3 O13 85.2(4) . . ?
O11 Fe3 O13 88.4(4) . . ?
O8 Fe3 O13 159.3(3) . . ?
O12 Fe3 O14 172.8(3) . . ?
O10 Fe3 O14 92.3(3) . . ?
O11 Fe3 O14 97.2(3) . . ?
O8 Fe3 O14 76.3(3) . . ?
O13 Fe3 O14 83.0(3) . . ?
C1 O1 Ni2 117.2(4) . . ?
C1 O1 Fe1 127.7(4) . . ?
Ni2 O1 Fe1 100.24(18) . . ?
C1 O1 Ni1 111.3(4) . . ?
Ni2 O1 Ni1 97.2(2) . . ?
Fe1 O1 Ni1 97.70(16) . . ?
C13 O2 Fe1 134.8(5) . . ?
C18 O3 Fe1 119.6(4) . . ?
C18 O3 Ni1 110.2(4) . . ?
Fe1 O3 Ni1 98.25(16) . . ?
C18 O3 Fe2 124.8(4) . . ?
Fe1 O3 Fe2 98.22(18) . . ?
Ni1 O3 Fe2 101.4(2) . . ?
C30 O4 Fe2 122.8(5) . . ?
C35 O5 Ni1 116.9(4) . . ?
C35 O5 Fe2 122.1(4) . . ?
Ni1 O5 Fe2 109.0(2) . . ?
C35 O5 Ni2 110.6(3) . . ?
Ni1 O5 Ni2 95.93(19) . . ?
Fe2 O5 Ni2 97.2(2) . . ?
C47 O6 Fe2 113.9(4) . . ?
C52 O7 Fe1 131.8(5) . . ?
C52 O8 Fe3 132.3(6) . . ?
C54 O9 Ni2 135.8(5) . . ?
C54 O10 Fe3 131.6(6) . . ?
C56 O11 Fe3 128.4(7) . . ?
C56 O11 Fe2 128.2(7) . . ?
Fe3 O11 Fe2 102.8(2) . . ?
Fe3 O12 Fe1 122.1(3) . . ?
Fe3 O12 Fe2 103.9(2) . . ?
Fe1 O12 Fe2 105.5(2) . . ?
Fe3 O12 Ni2 121.1(2) . . ?
Fe1 O12 Ni2 100.36(19) . . ?
Fe2 O12 Ni2 101.2(2) . . ?
C57 O14 Fe3 132.6(12) . . ?
C6 N1 C2 117.5(6) . . ?
C6 N1 Ni1 126.2(5) . . ?
C2 N1 Ni1 116.3(5) . . ?
C11 N2 C7 118.9(6) . . ?
C11 N2 Ni2 125.9(5) . . ?
C7 N2 Ni2 114.9(5) . . ?
C23 N3 C19 119.6(6) . . ?
C23 N3 Ni1 125.5(5) . . ?
C19 N3 Ni1 114.7(5) . . ?
C24 N4 C28 119.0(6) . . ?
C24 N4 Fe1 117.8(5) . . ?
C28 N4 Fe1 123.1(5) . . ?
C40 N5 C36 118.1(7) . . ?
C40 N5 Ni1 126.3(5) . . ?
C36 N5 Ni1 115.6(5) . . ?
C41 N6 C45 119.3(7) . . ?
C41 N6 Ni2 116.6(4) . . ?
C45 N6 Ni2 124.1(6) . . ?
O1 C1 C2 107.7(5) . . ?
O1 C1 C7 105.8(5) . . ?
C2 C1 C7 109.5(6) . . ?
O1 C1 C12 110.1(5) . . ?
C2 C1 C12 114.1(6) . . ?
C7 C1 C12 109.2(5) . . ?
N1 C2 C3 121.7(7) . . ?
N1 C2 C1 114.3(6) . . ?
C3 C2 C1 124.1(7) . . ?
C2 C3 C4 120.0(8) . . ?
C2 C3 H3 120.0 . . ?
C4 C3 H3 120.0 . . ?
C5 C4 C3 118.5(9) . . ?
C5 C4 H4 120.7 . . ?
C3 C4 H4 120.7 . . ?
C4 C5 C6 119.0(9) . . ?
C4 C5 H5 120.5 . . ?
C6 C5 H5 120.5 . . ?
N1 C6 C5 123.2(8) . . ?
N1 C6 H6 118.4 . . ?
C5 C6 H6 118.4 . . ?
N2 C7 C8 120.2(7) . . ?
N2 C7 C1 115.5(6) . . ?
C8 C7 C1 124.4(7) . . ?
C9 C8 C7 120.8(8) . . ?
C9 C8 H8 119.6 . . ?
C7 C8 H8 119.6 . . ?
C8 C9 C10 119.2(7) . . ?
C8 C9 H9 120.4 . . ?
C10 C9 H9 120.4 . . ?
C9 C10 C11 118.5(8) . . ?
C9 C10 H10 120.8 . . ?
C11 C10 H10 120.8 . . ?
N2 C11 C10 122.3(8) . . ?
N2 C11 H11 118.8 . . ?
C10 C11 H11 118.8 . . ?
C13 C12 C17 117.4(7) . . ?
C13 C12 C1 123.5(5) . . ?
C17 C12 C1 119.1(7) . . ?
O2 C13 C14 116.9(7) . . ?
O2 C13 C12 122.6(6) . . ?
C14 C13 C12 120.5(6) . . ?
C15 C14 C13 120.9(8) . . ?
C15 C14 H14 119.6 . . ?
C13 C14 H14 119.6 . . ?
C16 C15 C14 120.4(8) . . ?
C16 C15 H15 119.8 . . ?
C14 C15 H15 119.8 . . ?
C15 C16 C17 119.4(8) . . ?
C15 C16 H16 120.3 . . ?
C17 C16 H16 120.3 . . ?
C12 C17 C16 121.4(8) . . ?
C12 C17 H17 119.3 . . ?
C16 C17 H17 119.3 . . ?
O3 C18 C19 106.8(5) . . ?
O3 C18 C29 110.8(5) . . ?
C19 C18 C29 110.8(5) . . ?
O3 C18 C24 105.2(5) . . ?
C19 C18 C24 110.0(6) . . ?
C29 C18 C24 112.9(6) . . ?
N3 C19 C20 120.3(7) . . ?
N3 C19 C18 115.9(5) . . ?
C20 C19 C18 123.8(7) . . ?
C19 C20 C21 119.7(7) . . ?
C19 C20 H20 120.1 . . ?
C21 C20 H20 120.1 . . ?
C20 C21 C22 119.1(7) . . ?
C20 C21 H21 120.5 . . ?
C22 C21 H21 120.5 . . ?
C23 C22 C21 118.7(8) . . ?
C23 C22 H22 120.6 . . ?
C21 C22 H22 120.6 . . ?
N3 C23 C22 122.5(8) . . ?
N3 C23 H23 118.7 . . ?
C22 C23 H23 118.7 . . ?
N4 C24 C25 122.8(7) . . ?
N4 C24 C18 113.5(6) . . ?
C25 C24 C18 123.5(6) . . ?
C24 C25 C26 117.9(8) . . ?
C24 C25 H25 121.0 . . ?
C26 C25 H25 121.0 . . ?
C27 C26 C25 119.5(8) . . ?
C27 C26 H26 120.2 . . ?
C25 C26 H26 120.2 . . ?
C26 C27 C28 119.1(8) . . ?
C26 C27 H27 120.4 . . ?
C28 C27 H27 120.4 . . ?
N4 C28 C27 121.4(7) . . ?
N4 C28 H28 119.3 . . ?
C27 C28 H28 119.3 . . ?
C34 C29 C30 119.3(7) . . ?
C34 C29 C18 123.6(7) . . ?
C30 C29 C18 117.1(6) . . ?
O4 C30 C31 119.4(7) . . ?
O4 C30 C29 121.8(6) . . ?
C31 C30 C29 118.8(8) . . ?
C32 C31 C30 120.4(9) . . ?
C32 C31 H31 119.8 . . ?
C30 C31 H31 119.8 . . ?
C31 C32 C33 121.1(8) . . ?
C31 C32 H32 119.4 . . ?
C33 C32 H32 119.4 . . ?
C34 C33 C32 118.2(9) . . ?
C34 C33 H33 120.9 . . ?
C32 C33 H33 120.9 . . ?
C29 C34 C33 122.2(8) . . ?
C29 C34 H34 118.9 . . ?
C33 C34 H34 118.9 . . ?
O5 C35 C46 110.0(5) . . ?
O5 C35 C36 108.2(5) . . ?
C46 C35 C36 110.5(6) . . ?
O5 C35 C41 107.5(5) . . ?
C46 C35 C41 110.2(6) . . ?
C36 C35 C41 110.4(5) . . ?
N5 C36 C37 121.2(7) . . ?
N5 C36 C35 115.8(6) . . ?
C37 C36 C35 123.0(7) . . ?
C38 C37 C36 119.5(8) . . ?
C38 C37 H37 120.2 . . ?
C36 C37 H37 120.2 . . ?
C39 C38 C37 118.7(8) . . ?
C39 C38 H38 120.6 . . ?
C37 C38 H38 120.6 . . ?
C40 C39 C38 118.6(7) . . ?
C40 C39 H39 120.7 . . ?
C38 C39 H39 120.7 . . ?
N5 C40 C39 123.8(7) . . ?
N5 C40 H40 118.1 . . ?
C39 C40 H40 118.1 . . ?
N6 C41 C42 121.9(7) . . ?
N6 C41 C35 116.2(6) . . ?
C42 C41 C35 121.9(7) . . ?
C43 C42 C41 117.9(8) . . ?
C43 C42 H42 121.0 . . ?
C41 C42 H42 121.0 . . ?
C44 C43 C42 119.8(8) . . ?
C44 C43 H43 120.1 . . ?
C42 C43 H43 120.1 . . ?
C45 C44 C43 118.5(7) . . ?
C45 C44 H44 120.8 . . ?
C43 C44 H44 120.8 . . ?
N6 C45 C44 122.5(8) . . ?
N6 C45 H45 118.8 . . ?
C44 C45 H45 118.8 . . ?
C51 C46 C47 119.7(7) . . ?
C51 C46 C35 124.4(7) . . ?
C47 C46 C35 115.9(7) . . ?
O6 C47 C48 121.4(8) . . ?
O6 C47 C46 119.4(6) . . ?
C48 C47 C46 119.2(9) . . ?
C49 C48 C47 120.6(9) . . ?
C49 C48 H48 119.7 . . ?
C47 C48 H48 119.7 . . ?
C48 C49 C50 121.3(8) . . ?
C48 C49 H49 119.4 . . ?
C50 C49 H49 119.4 . . ?
C49 C50 C51 118.5(9) . . ?
C49 C50 H50 120.7 . . ?
C51 C50 H50 120.7 . . ?
C46 C51 C50 120.5(8) . . ?
C46 C51 H51 119.8 . . ?
C50 C51 H51 119.8 . . ?
O8 C52 O7 124.7(8) . . ?
O8 C52 C53 118.6(8) . . ?
O7 C52 C53 116.7(7) . . ?
C52 C53 H53A 109.5 . . ?
C52 C53 H53B 109.5 . . ?
H53A C53 H53B 109.5 . . ?
C52 C53 H53C 109.5 . . ?
H53A C53 H53C 109.5 . . ?
H53B C53 H53C 109.5 . . ?
O9 C54 O10 126.2(7) . . ?
O9 C54 C55 117.8(8) . . ?
O10 C54 C55 116.0(8) . . ?
C54 C55 H55A 109.5 . . ?
C54 C55 H55B 109.5 . . ?
H55A C55 H55B 109.5 . . ?
C54 C55 H55C 109.5 . . ?
H55A C55 H55C 109.5 . . ?
H55B C55 H55C 109.5 . . ?
O11 C56 H56A 109.5 . . ?
O11 C56 H56B 109.5 . . ?
H56A C56 H56B 109.5 . . ?
O11 C56 H56C 109.5 . . ?
H56A C56 H56C 109.5 . . ?
H56B C56 H56C 109.5 . . ?
O14 C57 H57A 109.5 . . ?
O14 C57 H57B 109.5 . . ?
H57A C57 H57B 109.5 . . ?
O14 C57 H57C 109.5 . . ?
H57A C57 H57C 109.5 . . ?
H57B C57 H57C 109.5 . . ?
O2_1 Cl1_1 O4_1 113.9(10) . . ?
O2_1 Cl1_1 O1_1 112.0(9) . . ?
O4_1 Cl1_1 O1_1 112.5(9) . . ?
O2_1 Cl1_1 O3_1 102.8(10) . . ?
O4_1 Cl1_1 O3_1 108.8(11) . . ?
O1_1 Cl1_1 O3_1 106.0(10) . . ?
O4_2 Cl1_2 O1_2 114.6(10) . . ?
O4_2 Cl1_2 O3_2 109.5(10) . . ?
O1_2 Cl1_2 O3_2 108.4(10) . . ?
O4_2 Cl1_2 O2_2 112.6(11) . . ?
O1_2 Cl1_2 O2_2 108.4(11) . . ?
O3_2 Cl1_2 O2_2 102.7(10) . . ?
O2_3 Cl1_3 O1_3 115.1(11) . . ?
O2_3 Cl1_3 O3_3 111.8(11) . . ?
O1_3 Cl1_3 O3_3 108.6(10) . . ?
O2_3 Cl1_3 O4_3 109.7(11) . . ?
O1_3 Cl1_3 O4_3 105.0(10) . . ?
O3_3 Cl1_3 O4_3 106.1(10) . . ?

loop_
_geom_bond_atom_site_label_1
_geom_bond_atom_site_label_2
_geom_bond_distance
_geom_bond_site_symmetry_2
_geom_bond_publ_flag
Ni1 O5 2.026(4) . ?
Ni1 N3 2.059(5) . ?
Ni1 N5 2.085(6) . ?
Ni1 N1 2.090(6) . ?
Ni1 O1 2.112(4) . ?
Ni1 O3 2.126(5) . ?
Ni2 O1 2.021(5) . ?
Ni2 O9 2.030(5) . ?
Ni2 N6 2.051(6) . ?
Ni2 O12 2.085(4) . ?
Ni2 N2 2.114(5) . ?
Ni2 O5 2.147(4) . ?
Fe1 O2 1.851(5) . ?
Fe1 O7 1.988(5) . ?
Fe1 O12 2.012(5) . ?
Fe1 O3 2.048(5) . ?
Fe1 O1 2.080(4) . ?
Fe1 N4 2.187(6) . ?
Fe2 O4 1.894(5) . ?
Fe2 O6 1.965(6) . ?
Fe2 O11 1.993(6) . ?
Fe2 O12 2.054(5) . ?
Fe2 O5 2.116(5) . ?
Fe2 O3 2.232(5) . ?
Fe3 O12 1.895(5) . ?
Fe3 O10 1.982(7) . ?
Fe3 O11 1.986(6) . ?
Fe3 O8 1.996(6) . ?
Fe3 O13 2.076(7) . ?
Fe3 O14 2.106(6) . ?
O1 C1 1.413(7) . ?
O2 C13 1.362(8) . ?
O3 C18 1.425(7) . ?
O4 C30 1.336(9) . ?
O5 C35 1.429(9) . ?
O6 C47 1.354(10) . ?
O7 C52 1.257(9) . ?
O8 C52 1.248(9) . ?
O9 C54 1.234(10) . ?
O10 C54 1.286(10) . ?
O11 C56 1.383(11) . ?
O14 C57 1.41(2) . ?
N1 C6 1.334(10) . ?
N1 C2 1.346(9) . ?
N2 C11 1.339(10) . ?
N2 C7 1.340(10) . ?
N3 C23 1.348(10) . ?
N3 C19 1.367(9) . ?
N4 C24 1.325(9) . ?
N4 C28 1.365(9) . ?
N5 C40 1.330(9) . ?
N5 C36 1.348(9) . ?
N6 C41 1.335(9) . ?
N6 C45 1.353(9) . ?
C1 C2 1.521(9) . ?
C1 C7 1.538(10) . ?
C1 C12 1.555(10) . ?
C2 C3 1.373(11) . ?
C3 C4 1.380(13) . ?
C3 H3 0.9300 . ?
C4 C5 1.352(15) . ?
C4 H4 0.9300 . ?
C5 C6 1.384(13) . ?
C5 H5 0.9300 . ?
C6 H6 0.9300 . ?
C7 C8 1.386(10) . ?
C8 C9 1.354(12) . ?
C8 H8 0.9300 . ?
C9 C10 1.361(13) . ?
C9 H9 0.9300 . ?
C10 C11 1.388(11) . ?
C10 H10 0.9300 . ?
C11 H11 0.9300 . ?
C12 C13 1.399(11) . ?
C12 C17 1.400(9) . ?
C13 C14 1.394(11) . ?
C14 C15 1.368(11) . ?
C14 H14 0.9300 . ?
C15 C16 1.367(15) . ?
C15 H15 0.9300 . ?
C16 C17 1.404(13) . ?
C16 H16 0.9300 . ?
C17 H17 0.9300 . ?
C18 C19 1.522(10) . ?
C18 C29 1.531(9) . ?
C18 C24 1.566(9) . ?
C19 C20 1.381(9) . ?
C20 C21 1.394(12) . ?
C20 H20 0.9300 . ?
C21 C22 1.396(13) . ?
C21 H21 0.9300 . ?
C22 C23 1.365(10) . ?
C22 H22 0.9300 . ?
C23 H23 0.9300 . ?
C24 C25 1.371(10) . ?
C25 C26 1.403(13) . ?
C25 H25 0.9300 . ?
C26 C27 1.371(14) . ?
C26 H26 0.9300 . ?
C27 C28 1.371(12) . ?
C27 H27 0.9300 . ?
C28 H28 0.9300 . ?
C29 C34 1.375(11) . ?
C29 C30 1.410(11) . ?
C30 C31 1.406(11) . ?
C31 C32 1.373(13) . ?
C31 H31 0.9300 . ?
C32 C33 1.392(14) . ?
C32 H32 0.9300 . ?
C33 C34 1.388(11) . ?
C33 H33 0.9300 . ?
C34 H34 0.9300 . ?
C35 C46 1.533(9) . ?
C35 C36 1.535(9) . ?
C35 C41 1.543(9) . ?
C36 C37 1.386(11) . ?
C37 C38 1.379(11) . ?
C37 H37 0.9300 . ?
C38 C39 1.378(13) . ?
C38 H38 0.9300 . ?
C39 C40 1.366(11) . ?
C39 H39 0.9300 . ?
C40 H40 0.9300 . ?
C41 C42 1.397(11) . ?
C42 C43 1.396(11) . ?
C42 H42 0.9300 . ?
C43 C44 1.387(14) . ?
C43 H43 0.9300 . ?
C44 C45 1.369(13) . ?
C44 H44 0.9300 . ?
C45 H45 0.9300 . ?
C46 C51 1.388(11) . ?
C46 C47 1.413(11) . ?
C47 C48 1.381(11) . ?
C48 C49 1.369(15) . ?
C48 H48 0.9300 . ?
C49 C50 1.396(15) . ?
C49 H49 0.9300 . ?
C50 C51 1.398(11) . ?
C50 H50 0.9300 . ?
C51 H51 0.9300 . ?
C52 C53 1.504(11) . ?
C53 H53A 0.9600 . ?
C53 H53B 0.9600 . ?
C53 H53C 0.9600 . ?
C54 C55 1.477(12) . ?
C55 H55A 0.9600 . ?
C55 H55B 0.9600 . ?
C55 H55C 0.9600 . ?
C56 H56A 0.9600 . ?
C56 H56B 0.9600 . ?
C56 H56C 0.9600 . ?
C57 H57A 0.9600 . ?
C57 H57B 0.9600 . ?
C57 H57C 0.9600 . ?
Cl1_1 O2_1 1.454(9) . ?
Cl1_1 O4_1 1.461(10) . ?
Cl1_1 O1_1 1.476(9) . ?
Cl1_1 O3_1 1.522(10) . ?
Cl1_2 O4_2 1.450(10) . ?
Cl1_2 O1_2 1.475(10) . ?
Cl1_2 O3_2 1.486(10) . ?
Cl1_2 O2_2 1.494(10) . ?
Cl1_3 O2_3 1.457(10) . ?
Cl1_3 O1_3 1.471(9) . ?
Cl1_3 O3_3 1.481(10) . ?
Cl1_3 O4_3 1.495(10) . ?

loop_
_geom_torsion_atom_site_label_1
_geom_torsion_atom_site_label_2
_geom_torsion_atom_site_label_3
_geom_torsion_atom_site_label_4
_geom_torsion
_geom_torsion_site_symmetry_1
_geom_torsion_site_symmetry_2
_geom_torsion_site_symmetry_3
_geom_torsion_site_symmetry_4
_geom_torsion_publ_flag
O7 Fe1 O2 C13 -167.2(7) . . . . ?
O12 Fe1 O2 C13 -68.6(7) . . . . ?
O3 Fe1 O2 C13 60.6(11) . . . . ?
O1 Fe1 O2 C13 7.9(7) . . . . ?
N4 Fe1 O2 C13 107.2(7) . . . . ?
O6 Fe2 O4 C30 -160.5(6) . . . . ?
O11 Fe2 O4 C30 -70.1(6) . . . . ?
O12 Fe2 O4 C30 2.8(8) . . . . ?
O5 Fe2 O4 C30 116.3(6) . . . . ?
O3 Fe2 O4 C30 53.9(6) . . . . ?
O10 Fe3 O12 Fe1 77.9(3) . . . . ?
O11 Fe3 O12 Fe1 -110.6(3) . . . . ?
O8 Fe3 O12 Fe1 -18.8(3) . . . . ?
O13 Fe3 O12 Fe1 163.7(4) . . . . ?
O10 Fe3 O12 Fe2 -163.3(3) . . . . ?
O11 Fe3 O12 Fe2 8.1(3) . . . . ?
O8 Fe3 O12 Fe2 100.0(3) . . . . ?
O13 Fe3 O12 Fe2 -77.6(3) . . . . ?
O10 Fe3 O12 Ni2 -50.9(4) . . . . ?
O11 Fe3 O12 Ni2 120.6(3) . . . . ?
O8 Fe3 O12 Ni2 -147.5(3) . . . . ?
O13 Fe3 O12 Ni2 34.9(4) . . . . ?
Ni2 O1 C1 C2 -151.8(5) . . . . ?
Fe1 O1 C1 C2 77.7(6) . . . . ?
Ni1 O1 C1 C2 -41.2(6) . . . . ?
Ni2 O1 C1 C7 -34.7(6) . . . . ?
Fe1 O1 C1 C7 -165.3(4) . . . . ?
Ni1 O1 C1 C7 75.9(5) . . . . ?
Ni2 O1 C1 C12 83.2(6) . . . . ?
Fe1 O1 C1 C12 -47.3(7) . . . . ?
Ni1 O1 C1 C12 -166.2(4) . . . . ?
C6 N1 C2 C3 -0.3(12) . . . . ?
Ni1 N1 C2 C3 177.5(7) . . . . ?
C6 N1 C2 C1 179.2(7) . . . . ?
Ni1 N1 C2 C1 -3.0(8) . . . . ?
O1 C1 C2 N1 29.1(8) . . . . ?
C7 C1 C2 N1 -85.5(7) . . . . ?
C12 C1 C2 N1 151.7(6) . . . . ?
O1 C1 C2 C3 -151.4(8) . . . . ?
C7 C1 C2 C3 93.9(9) . . . . ?
C12 C1 C2 C3 -28.8(10) . . . . ?
N1 C2 C3 C4 0.4(14) . . . . ?
C1 C2 C3 C4 -179.0(8) . . . . ?
C2 C3 C4 C5 0.7(15) . . . . ?
C3 C4 C5 C6 -1.9(16) . . . . ?
C2 N1 C6 C5 -0.9(13) . . . . ?
Ni1 N1 C6 C5 -178.5(8) . . . . ?
C4 C5 C6 N1 2.1(16) . . . . ?
C11 N2 C7 C8 -2.4(10) . . . . ?
Ni2 N2 C7 C8 172.1(5) . . . . ?
C11 N2 C7 C1 177.5(6) . . . . ?
Ni2 N2 C7 C1 -8.0(7) . . . . ?
O1 C1 C7 N2 26.5(7) . . . . ?
C2 C1 C7 N2 142.3(6) . . . . ?
C12 C1 C7 N2 -92.0(7) . . . . ?
O1 C1 C7 C8 -153.6(7) . . . . ?
C2 C1 C7 C8 -37.8(9) . . . . ?
C12 C1 C7 C8 87.8(8) . . . . ?
N2 C7 C8 C9 1.9(11) . . . . ?
C1 C7 C8 C9 -177.9(7) . . . . ?
C7 C8 C9 C10 -0.9(12) . . . . ?
C8 C9 C10 C11 0.3(12) . . . . ?
C7 N2 C11 C10 1.9(11) . . . . ?
Ni2 N2 C11 C10 -172.0(6) . . . . ?
C9 C10 C11 N2 -0.9(12) . . . . ?
O1 C1 C12 C13 30.3(10) . . . . ?
C2 C1 C12 C13 -91.0(8) . . . . ?
C7 C1 C12 C13 146.1(7) . . . . ?
O1 C1 C12 C17 -149.3(8) . . . . ?
C2 C1 C12 C17 89.5(9) . . . . ?
C7 C1 C12 C17 -33.4(10) . . . . ?
Fe1 O2 C13 C14 159.2(6) . . . . ?
Fe1 O2 C13 C12 -21.9(12) . . . . ?
C17 C12 C13 O2 -179.1(8) . . . . ?
C1 C12 C13 O2 1.4(12) . . . . ?
C17 C12 C13 C14 -0.2(12) . . . . ?
C1 C12 C13 C14 -179.7(8) . . . . ?
O2 C13 C14 C15 -178.6(9) . . . . ?
C12 C13 C14 C15 2.5(14) . . . . ?
C13 C14 C15 C16 -4.1(17) . . . . ?
C14 C15 C16 C17 3(2) . . . . ?
C13 C12 C17 C16 -0.6(15) . . . . ?
C1 C12 C17 C16 179.0(10) . . . . ?
C15 C16 C17 C12 -0.9(19) . . . . ?
Fe1 O3 C18 C19 -153.5(4) . . . . ?
Ni1 O3 C18 C19 -40.8(6) . . . . ?
Fe2 O3 C18 C19 80.0(6) . . . . ?
Fe1 O3 C18 C29 85.8(6) . . . . ?
Ni1 O3 C18 C29 -161.6(5) . . . . ?
Fe2 O3 C18 C29 -40.8(8) . . . . ?
Fe1 O3 C18 C24 -36.6(6) . . . . ?
Ni1 O3 C18 C24 76.1(6) . . . . ?
Fe2 O3 C18 C24 -163.1(4) . . . . ?
C23 N3 C19 C20 -2.4(10) . . . . ?
Ni1 N3 C19 C20 172.0(6) . . . . ?
C23 N3 C19 C18 179.0(6) . . . . ?
Ni1 N3 C19 C18 -6.7(7) . . . . ?
O3 C18 C19 N3 31.9(8) . . . . ?
C29 C18 C19 N3 152.7(6) . . . . ?
C24 C18 C19 N3 -81.8(7) . . . . ?
O3 C18 C19 C20 -146.7(7) . . . . ?
C29 C18 C19 C20 -26.0(9) . . . . ?
C24 C18 C19 C20 99.6(8) . . . . ?
N3 C19 C20 C21 1.0(12) . . . . ?
C18 C19 C20 C21 179.6(7) . . . . ?
C19 C20 C21 C22 0.8(14) . . . . ?
C20 C21 C22 C23 -1.3(14) . . . . ?
C19 N3 C23 C22 1.9(12) . . . . ?
Ni1 N3 C23 C22 -171.8(7) . . . . ?
C21 C22 C23 N3 0.0(14) . . . . ?
C28 N4 C24 C25 2.4(12) . . . . ?
Fe1 N4 C24 C25 178.9(6) . . . . ?
C28 N4 C24 C18 177.2(6) . . . . ?
Fe1 N4 C24 C18 -6.3(8) . . . . ?
O3 C18 C24 N4 25.5(8) . . . . ?
C19 C18 C24 N4 140.1(6) . . . . ?
C29 C18 C24 N4 -95.5(7) . . . . ?
O3 C18 C24 C25 -159.8(7) . . . . ?
C19 C18 C24 C25 -45.1(9) . . . . ?
C29 C18 C24 C25 79.2(9) . . . . ?
N4 C24 C25 C26 -4.6(13) . . . . ?
C18 C24 C25 C26 -178.9(8) . . . . ?
C24 C25 C26 C27 4.7(14) . . . . ?
C25 C26 C27 C28 -2.8(15) . . . . ?
C24 N4 C28 C27 -0.3(12) . . . . ?
Fe1 N4 C28 C27 -176.6(7) . . . . ?
C26 C27 C28 N4 0.6(14) . . . . ?
O3 C18 C29 C34 -134.7(7) . . . . ?
C19 C18 C29 C34 107.0(8) . . . . ?
C24 C18 C29 C34 -16.9(10) . . . . ?
O3 C18 C29 C30 47.3(8) . . . . ?
C19 C18 C29 C30 -71.1(7) . . . . ?
C24 C18 C29 C30 165.0(6) . . . . ?
Fe2 O4 C30 C31 117.5(7) . . . . ?
Fe2 O4 C30 C29 -64.0(9) . . . . ?
C34 C29 C30 O4 -177.5(7) . . . . ?
C18 C29 C30 O4 0.7(10) . . . . ?
C34 C29 C30 C31 1.0(11) . . . . ?
C18 C29 C30 C31 179.2(7) . . . . ?
O4 C30 C31 C32 176.1(8) . . . . ?
C29 C30 C31 C32 -2.5(13) . . . . ?
C30 C31 C32 C33 2.6(16) . . . . ?
C31 C32 C33 C34 -1.2(16) . . . . ?
C30 C29 C34 C33 0.3(13) . . . . ?
C18 C29 C34 C33 -177.7(8) . . . . ?
C32 C33 C34 C29 -0.3(15) . . . . ?
Ni1 O5 C35 C46 95.7(5) . . . . ?
Fe2 O5 C35 C46 -42.9(7) . . . . ?
Ni2 O5 C35 C46 -156.0(4) . . . . ?
Ni1 O5 C35 C36 -25.1(6) . . . . ?
Fe2 O5 C35 C36 -163.6(4) . . . . ?
Ni2 O5 C35 C36 83.2(5) . . . . ?
Ni1 O5 C35 C41 -144.3(4) . . . . ?
Fe2 O5 C35 C41 77.1(5) . . . . ?
Ni2 O5 C35 C41 -36.0(5) . . . . ?
C40 N5 C36 C37 -3.3(9) . . . . ?
Ni1 N5 C36 C37 176.2(5) . . . . ?
C40 N5 C36 C35 176.2(6) . . . . ?
Ni1 N5 C36 C35 -4.2(7) . . . . ?
O5 C35 C36 N5 18.4(7) . . . . ?
C46 C35 C36 N5 -102.0(7) . . . . ?
C41 C35 C36 N5 135.8(6) . . . . ?
O5 C35 C36 C37 -162.1(6) . . . . ?
C46 C35 C36 C37 77.5(8) . . . . ?
C41 C35 C36 C37 -44.7(9) . . . . ?
N5 C36 C37 C38 3.3(11) . . . . ?
C35 C36 C37 C38 -176.1(7) . . . . ?
C36 C37 C38 C39 -1.6(12) . . . . ?
C37 C38 C39 C40 0.0(12) . . . . ?
C36 N5 C40 C39 1.7(10) . . . . ?
Ni1 N5 C40 C39 -177.8(6) . . . . ?
C38 C39 C40 N5 -0.1(12) . . . . ?
C45 N6 C41 C42 -2.4(10) . . . . ?
Ni2 N6 C41 C42 -178.8(5) . . . . ?
C45 N6 C41 C35 177.1(6) . . . . ?
Ni2 N6 C41 C35 0.7(7) . . . . ?
O5 C35 C41 N6 24.2(7) . . . . ?
C46 C35 C41 N6 144.1(6) . . . . ?
C36 C35 C41 N6 -93.6(7) . . . . ?
O5 C35 C41 C42 -156.3(6) . . . . ?
C46 C35 C41 C42 -36.4(9) . . . . ?
C36 C35 C41 C42 85.9(8) . . . . ?
N6 C41 C42 C43 0.9(11) . . . . ?
C35 C41 C42 C43 -178.6(7) . . . . ?
C41 C42 C43 C44 1.4(13) . . . . ?
C42 C43 C44 C45 -2.1(13) . . . . ?
C41 N6 C45 C44 1.7(11) . . . . ?
Ni2 N6 C45 C44 177.8(6) . . . . ?
C43 C44 C45 N6 0.5(13) . . . . ?
O5 C35 C46 C51 -120.4(8) . . . . ?
C36 C35 C46 C51 -1.1(10) . . . . ?
C41 C35 C46 C51 121.2(8) . . . . ?
O5 C35 C46 C47 56.8(8) . . . . ?
C36 C35 C46 C47 176.2(6) . . . . ?
C41 C35 C46 C47 -61.6(8) . . . . ?
Fe2 O6 C47 C48 115.6(7) . . . . ?
Fe2 O6 C47 C46 -65.1(8) . . . . ?
C51 C46 C47 O6 175.2(7) . . . . ?
C35 C46 C47 O6 -2.2(10) . . . . ?
C51 C46 C47 C48 -5.5(11) . . . . ?
C35 C46 C47 C48 177.0(7) . . . . ?
O6 C47 C48 C49 -176.9(8) . . . . ?
C46 C47 C48 C49 3.9(12) . . . . ?
C47 C48 C49 C50 0.3(14) . . . . ?
C48 C49 C50 C51 -2.7(13) . . . . ?
C47 C46 C51 C50 3.1(12) . . . . ?
C35 C46 C51 C50 -179.7(7) . . . . ?
C49 C50 C51 C46 1.0(12) . . . . ?
Fe3 O8 C52 O7 30.9(12) . . . . ?
Fe3 O8 C52 C53 -150.0(7) . . . . ?
Fe1 O7 C52 O8 3.3(13) . . . . ?
Fe1 O7 C52 C53 -175.9(6) . . . . ?
Ni2 O9 C54 O10 -15.1(17) . . . . ?
Ni2 O9 C54 C55 162.8(8) . . . . ?
Fe3 O10 C54 O9 -4.4(17) . . . . ?
Fe3 O10 C54 C55 177.7(8) . . . . ?
